data_4501528
loop_
_publ_author_name
'Rivera-Carrillo, Marlyn'
'Chakraborty, Indranil'
'Raptis, Raphael G.'

_publ_section_title
;
 Systematic Synthesis of a Metal Organic Framework Based on Triangular
 Cu3(\m3-OH) Secondary Building Units: From a 0-D Complex to a 1-D Chain
 and a 3-D Lattice
;
_journal_issue 6
_journal_name_full 'Crystal Growth &amp; Design'
_journal_page_first 2606
_journal_paper_doi 10.1021/cg100060p
_journal_volume 10
_journal_year 2010
_chemical_formula_sum 'C26 H23 Cu3 F6 N9 O7.5 S2'
_chemical_formula_weight 950.27
_chemical_name_systematic
; 
 ? 
;
_space_group_IT_number 29
_symmetry_cell_setting orthorhombic
_symmetry_space_group_name_Hall 'P 2c -2ac'
_symmetry_space_group_name_H-M 'P c a 21'
_atom_sites_solution_hydrogens geom
_atom_sites_solution_primary direct
_atom_sites_solution_secondary difmap
_audit_creation_method SHELXL-97
_cell_angle_alpha 90.00
_cell_angle_beta 90.00
_cell_angle_gamma 90.00
_cell_formula_units_Z 8
_cell_length_a 16.583(4)
_cell_length_b 13.153(3)
_cell_length_c 34.538(8)
_cell_measurement_temperature 298(2)
_cell_volume 7533(3)
_computing_cell_refinement 'Bruker SMART'
_computing_data_collection 'Bruker SMART'
_computing_data_reduction 'Bruker SHELXTL'
_computing_molecular_graphics 'Bruker SHELXTL'
_computing_publication_material 'Bruker SHELXTL'
_computing_structure_refinement 'SHELXL-97 (Sheldrick, 2008)'
_computing_structure_solution 'SHELXS-97 (Sheldrick, 2008)'
_diffrn_ambient_temperature 298(2)
_diffrn_measured_fraction_theta_full 0.997
_diffrn_measured_fraction_theta_max 0.997
_diffrn_measurement_device_type 'CCD area detector'
_diffrn_measurement_method 'phi and omega scans'
_diffrn_radiation_monochromator graphite
_diffrn_radiation_source 'fine-focus sealed tube'
_diffrn_radiation_type MoK\a
_diffrn_radiation_wavelength 0.71073
_diffrn_reflns_av_R_equivalents 0.1040
_diffrn_reflns_av_sigmaI/netI 0.1021
_diffrn_reflns_limit_h_max 18
_diffrn_reflns_limit_h_min -18
_diffrn_reflns_limit_k_max 14
_diffrn_reflns_limit_k_min -13
_diffrn_reflns_limit_l_max 38
_diffrn_reflns_limit_l_min -38
_diffrn_reflns_number 38801
_diffrn_reflns_theta_full 23.39
_diffrn_reflns_theta_max 23.39
_diffrn_reflns_theta_min 1.18
_exptl_absorpt_coefficient_mu 1.874
_exptl_absorpt_correction_type none
_exptl_crystal_colour blue
_exptl_crystal_density_diffrn 1.676
_exptl_crystal_density_method 'not measured'
_exptl_crystal_description polyhedron
_exptl_crystal_F_000 3800
_exptl_crystal_size_max 0.16
_exptl_crystal_size_mid 0.15
_exptl_crystal_size_min 0.12
_refine_diff_density_max 0.963
_refine_diff_density_min -0.546
_refine_diff_density_rms 0.128
_refine_ls_abs_structure_details 'Flack H D (1983), Acta Cryst. A39, 876-881'
_refine_ls_abs_structure_Flack 0.31(3)
_refine_ls_extinction_method none
_refine_ls_goodness_of_fit_ref 0.980
_refine_ls_hydrogen_treatment constr
_refine_ls_matrix_type full
_refine_ls_number_parameters 814
_refine_ls_number_reflns 10566
_refine_ls_number_restraints 69
_refine_ls_restrained_S_all 0.982
_refine_ls_R_factor_all 0.1661
_refine_ls_R_factor_gt 0.0904
_refine_ls_shift/su_max 0.002
_refine_ls_shift/su_mean 0.000
_refine_ls_structure_factor_coef Fsqd
_refine_ls_weighting_details 'calc w=1/[\s^2^(Fo^2^)+(0.1659P)^2^+0.5534P] where P=(Fo^2^+2Fc^2^)/3'
_refine_ls_weighting_scheme calc
_refine_ls_wR_factor_gt 0.2232
_refine_ls_wR_factor_ref 0.2719
_reflns_number_gt 5560
_reflns_number_total 10566
_reflns_threshold_expression >2sigma(I)
_cod_data_source_file cg100060p_si_002.cif
_cod_data_source_block mr208
_cod_depositor_comments
;
The following automatic conversions were performed:

'_symmetry_cell_setting' value 'Orthorhombic' changed to
'orthorhombic' according to
/home/saulius/struct/CIF-dictionaries/cif_core.dic dictionary named
'cif_core.dic' version 2.4.2 from 2011-04-26.

Automatic conversion script
Id: cif_fix_values 1715 2011-07-08 13:25:40Z adriana 
;
_cod_original_sg_symbol_H-M Pca2(1)
_cod_database_code 4501528

loop_
_symmetry_equiv_pos_as_xyz
'x, y, z'
'-x, -y, z+1/2'
'x+1/2, -y, z'
'-x+1/2, y, z+1/2'

loop_
_atom_site_label
_atom_site_type_symbol
_atom_site_fract_x
_atom_site_fract_y
_atom_site_fract_z
_atom_site_U_iso_or_equiv
_atom_site_adp_type
_atom_site_occupancy
_atom_site_symmetry_multiplicity
_atom_site_calc_flag
_atom_site_refinement_flags
Cu1 Cu 0.94692(15) 0.76451(17) 0.79294(7) 0.0757(7) Uani 1 1 d .
Cu2 Cu 1.14221(15) 0.72960(18) 0.77158(7) 0.0724(7) Uani 1 1 d .
Cu3 Cu 1.03808(13) 0.89616(15) 0.72332(7) 0.0664(6) Uani 1 1 d .
Cu4 Cu 0.43064(15) 0.76321(19) 0.99643(7) 0.0763(7) Uani 1 1 d .
Cu5 Cu 0.35504(13) 0.61903(14) 1.06695(7) 0.0641(6) Uani 1 1 d .
Cu6 Cu 0.23122(13) 0.75746(17) 1.01452(7) 0.0697(7) Uani 1 1 d .
N1 N 0.8915(9) 0.8689(11) 0.7663(5) 0.076(5) Uani 1 1 d .
N2 N 0.9291(9) 0.9216(11) 0.7374(5) 0.070(4) Uani 1 1 d .
N3 N 1.1363(10) 0.8494(13) 0.7033(5) 0.077(4) Uani 1 1 d .
N4 N 1.1795(10) 0.7763(11) 0.7209(5) 0.076(4) Uani 1 1 d .
N5 N 1.0964(11) 0.6746(14) 0.8178(5) 0.090(6) Uani 1 1 d U
N6 N 1.0154(12) 0.6721(13) 0.8246(5) 0.082(5) Uani 1 1 d .
N7 N 1.0485(10) 1.0289(11) 0.6950(6) 0.075(5) Uani 1 1 d .
N10 N 0.4996(11) 0.6727(12) 1.0263(5) 0.081(5) Uani 1 1 d .
N11 N 0.4694(11) 0.6102(12) 1.0529(5) 0.084(5) Uani 1 1 d .
N12 N 0.2432(10) 0.6372(10) 1.0841(4) 0.062(4) Uani 1 1 d .
N13 N 0.1956(9) 0.6978(12) 1.0637(5) 0.072(4) Uani 1 1 d .
N14 N 0.2763(12) 0.8237(10) 0.9687(4) 0.074(5) Uani 1 1 d .
N15 N 0.3565(12) 0.8330(12) 0.9658(5) 0.082(5) Uani 1 1 d .
N16 N 0.3679(10) 0.4889(12) 1.0972(4) 0.068(4) Uani 1 1 d .
C1 C 0.8739(14) 0.9930(15) 0.7271(9) 0.104(8) Uani 1 1 d .
H1 H 0.8849 1.0426 0.7086 0.124 Uiso 1 1 calc R
C2 C 0.8071(16) 0.988(2) 0.7441(8) 0.104(8) Uani 1 1 d .
H2 H 0.7618 1.0284 0.7405 0.125 Uiso 1 1 calc R
C3 C 0.8169(14) 0.908(2) 0.7693(9) 0.113(8) Uani 1 1 d .
H3 H 0.7774 0.8842 0.7862 0.135 Uiso 1 1 calc R
C4 C 1.2473(15) 0.7580(16) 0.7020(8) 0.099(8) Uani 1 1 d U
H4 H 1.2874 0.7130 0.7098 0.119 Uiso 1 1 calc R
C5 C 1.2490(14) 0.8103(18) 0.6722(7) 0.104(8) Uani 1 1 d U
H5 H 1.2888 0.8087 0.6532 0.125 Uiso 1 1 calc R
C6 C 1.1811(14) 0.8714(19) 0.6721(8) 0.103(8) Uani 1 1 d .
H6 H 1.1685 0.9198 0.6534 0.123 Uiso 1 1 calc R
C10 C 1.0277(12) 1.0419(15) 0.6582(7) 0.084(6) Uani 1 1 d .
H10 H 1.0013 0.9903 0.6448 0.100 Uiso 1 1 calc R
C11 C 1.0915(15) 1.1033(17) 0.7126(8) 0.103(7) Uani 1 1 d .
H11 H 1.1131 1.0923 0.7371 0.123 Uiso 1 1 calc R
C12 C 1.1037(13) 1.1989(16) 0.6935(7) 0.091(7) Uani 1 1 d .
H12 H 1.1260 1.2528 0.7073 0.109 Uiso 1 1 calc R
C13 C 1.0840(12) 1.2124(15) 0.6570(5) 0.065(5) Uani 1 1 d .
C14 C 1.0463(14) 1.1367(17) 0.6389(6) 0.088(7) Uani 1 1 d .
H14 H 1.0314 1.1450 0.6131 0.105 Uiso 1 1 calc R
C30 C 0.5295(14) 0.5540(17) 1.0683(7) 0.100(8) Uani 1 1 d .
H30 H 0.5235 0.5102 1.0893 0.120 Uiso 1 1 calc R
C31 C 0.5975(15) 0.569(3) 1.0497(8) 0.152(14) Uani 1 1 d .
H31 H 0.6456 0.5340 1.0527 0.182 Uiso 1 1 calc R
C32 C 0.5815(12) 0.6554(19) 1.0228(8) 0.103(8) Uani 1 1 d .
H32 H 0.6181 0.6897 1.0072 0.124 Uiso 1 1 calc R
C33 C 0.1239(11) 0.6958(16) 1.0840(6) 0.076(6) Uani 1 1 d .
H33 H 0.0773 0.7290 1.0759 0.091 Uiso 1 1 calc R
C34 C 0.1285(13) 0.6415(16) 1.1162(5) 0.075(5) Uani 1 1 d U
H34 H 0.0891 0.6309 1.1349 0.090 Uiso 1 1 calc R
C35 C 0.2065(14) 0.6046(13) 1.1151(5) 0.071(5) Uani 1 1 d U
H35 H 0.2295 0.5626 1.1337 0.086 Uiso 1 1 calc R
C36 C 0.3669(19) 0.8845(19) 0.9309(7) 0.116(8) Uani 1 1 d U
H36 H 0.4169 0.9005 0.9203 0.139 Uiso 1 1 calc R
C37 C 0.292(2) 0.909(2) 0.9135(8) 0.141(12) Uani 1 1 d U
H37 H 0.2802 0.9445 0.8908 0.169 Uiso 1 1 calc R
C38 C 0.2422(13) 0.8680(16) 0.9394(7) 0.082(6) Uani 1 1 d .
H38 H 0.1864 0.8705 0.9366 0.099 Uiso 1 1 calc R
C39 C 0.3573(13) 0.3998(15) 1.0803(5) 0.078(6) Uani 1 1 d .
H39 H 0.3385 0.3969 1.0550 0.094 Uiso 1 1 calc R
C40 C 0.3742(17) 0.3093(15) 1.1003(8) 0.112(9) Uani 1 1 d .
H40 H 0.3669 0.2479 1.0875 0.134 Uiso 1 1 calc R
C41 C 0.4005(13) 0.3076(15) 1.1372(5) 0.069(5) Uani 1 1 d .
C42 C 0.4039(14) 0.4022(14) 1.1561(8) 0.101(8) Uani 1 1 d .
H42 H 0.4114 0.4079 1.1827 0.121 Uiso 1 1 calc R
C43 C 0.3951(14) 0.4878(15) 1.1321(7) 0.085(6) Uani 1 1 d .
H43 H 0.4106 0.5500 1.1425 0.102 Uiso 1 1 calc R
O1 O 1.0325(8) 0.7664(8) 0.7530(3) 0.065(3) Uani 1 1 d .
O2 O 0.3438(6) 0.7452(7) 1.0358(3) 0.054(3) Uani 1 1 d .
S1 S 0.5950(5) 0.5774(5) 0.2146(2) 0.109(2) Uani 1 1 d D
O3 O 0.5176(13) 0.6175(18) 0.2013(6) 0.165(9) Uani 1 1 d .
O4 O 0.6028(16) 0.4732(12) 0.2060(6) 0.168(9) Uani 1 1 d .
O5 O 0.6141(10) 0.6135(11) 0.2528(4) 0.093(4) Uani 1 1 d .
C49 C 0.662(2) 0.642(3) 0.1961(11) 0.610 Uani 1 1 d D
F1 F 0.738(3) 0.601(2) 0.2021(9) 0.364(9) Uani 1 1 d D
F2 F 0.656(3) 0.743(2) 0.1836(9) 0.364(9) Uani 1 1 d D
F3 F 0.6634(19) 0.634(2) 0.1557(10) 0.291(18) Uani 1 1 d D
S2 S 0.4077(5) -0.0192(6) 0.3219(2) 0.115(2) Uani 1 1 d U
O7 O 0.331(2) -0.003(2) 0.3482(6) 0.212(13) Uani 1 1 d .
O8 O 0.3906(19) -0.0539(18) 0.2886(8) 0.198(6) Uani 1 1 d .
C50 C 0.461(3) 0.054(4) 0.3313(9) 0.610 Uani 1 1 d D
F4 F 0.417(3) 0.135(3) 0.3189(12) 0.35(2) Uani 1 1 d D
F5 F 0.511(4) 0.090(3) 0.3038(10) 0.364(9) Uani 1 1 d D
F6 F 0.475(3) 0.077(5) 0.3689(12) 0.578 Uani 1 1 d D
S3 S 0.2320(5) 0.0188(6) 0.5589(3) 0.142(3) Uani 1 1 d D
C54 C 0.250(3) 0.112(2) 0.5947(8) 0.610 Uani 1 1 d D
S4 S 0.1962(8) 0.5172(7) 0.4717(2) 0.166(5) Uani 1 1 d DU
O12 O 0.2402(18) 0.5694(16) 0.4919(8) 0.229(16) Uani 1 1 d .
O13 O 0.1990(17) 0.4009(17) 0.4805(8) 0.187(10) Uani 1 1 d .
O14 O 0.1324(19) 0.561(3) 0.4454(11) 0.317(19) Uani 1 1 d DU
C52 C 0.221(3) 0.520(11) 0.4206(7) 0.610 Uani 1 1 d D
F10 F 0.196(3) 0.485(3) 0.3970(11) 0.364(9) Uani 1 1 d .
F11 F 0.213(3) 0.625(3) 0.4181(10) 0.364(9) Uani 1 1 d .
F12 F 0.297(2) 0.4952(19) 0.4307(16) 0.41(4) Uani 1 1 d D
N8 N 1.2539(12) 0.7149(18) 0.7934(7) 0.119(7) Uani 1 1 d U
C15 C 1.2936(4) 0.6190(5) 0.78903(17) 0.132(9) Uani 1 1 d U
H15 H 1.2708 0.5684 0.7737 0.159 Uiso 1 1 calc R
C16 C 1.3665(4) 0.6023(5) 0.80783(17) 0.193(18) Uani 1 1 d R
H16 H 1.3909 0.5387 0.8066 0.231 Uiso 1 1 d R
C17 C 1.4029(4) 0.6805(5) 0.82849(17) 0.42(7) Uani 1 1 d R
H17 H 1.4517 0.6693 0.8411 0.499 Uiso 1 1 d R
C18 C 1.3664(4) 0.7755(5) 0.83036(17) 0.36(5) Uani 1 1 d R
H18 H 1.3907 0.8278 0.8442 0.430 Uiso 1 1 d R
C19 C 1.2934(4) 0.7922(5) 0.81155(17) 0.179(13) Uani 1 1 d RU
H19 H 1.2690 0.8558 0.8128 0.215 Uiso 1 1 d R
N9 N 0.8597(4) 0.7563(5) 0.83138(17) 0.101(6) Uani 1 1 d RU
C20 C 0.7884(4) 0.7027(5) 0.82244(17) 0.107(8) Uani 1 1 d R
H20 H 0.7862 0.6658 0.7995 0.129 Uiso 1 1 d R
C21 C 0.7200(4) 0.7028(5) 0.84699(17) 0.098(7) Uani 1 1 d R
H21 H 0.6741 0.6653 0.8410 0.117 Uiso 1 1 d R
C22 C 0.7243(4) 0.7604(5) 0.88000(17) 0.093(7) Uani 1 1 d R
C23 C 0.7959(4) 0.8067(5) 0.89083(17) 0.092(7) Uani 1 1 d R
H23 H 0.8008 0.8352 0.9154 0.110 Uiso 1 1 d R
C24 C 0.8634(4) 0.8109(5) 0.86404(17) 0.127(9) Uani 1 1 d RU
H24 H 0.9083 0.8508 0.8695 0.152 Uiso 1 1 d R
N18 N 0.5185(4) 0.7719(5) 0.95546(17) 0.107(7) Uani 1 1 d RU
C25 C 0.5251(4) 0.6964(5) 0.92682(17) 0.099(8) Uani 1 1 d R
H25 H 0.4837 0.6504 0.9220 0.119 Uiso 1 1 d R
C26 C 0.5924(4) 0.6944(5) 0.90734(17) 0.103(8) Uani 1 1 d RU
H26 H 0.6009 0.6362 0.8926 0.123 Uiso 1 1 d R
C27 C 0.6485(4) 0.7615(5) 0.90562(17) 0.089(6) Uani 1 1 d RU
C28 C 0.6396(4) 0.8407(5) 0.93090(17) 0.117(9) Uani 1 1 d RU
H28 H 0.6758 0.8948 0.9309 0.141 Uiso 1 1 d R
C29 C 0.5721(4) 0.8379(5) 0.95772(17) 0.129(9) Uani 1 1 d RU
H29 H 0.5688 0.8868 0.9771 0.155 Uiso 1 1 d R
C44 C 0.0755(4) 0.6721(5) 0.98584(17) 0.123(9) Uani 1 1 d R
H44 H 0.1049 0.6119 0.9857 0.148 Uiso 1 1 d R
C45 C -0.0057(4) 0.6714(5) 0.97589(17) 0.164(14) Uani 1 1 d RU
H45 H -0.0307 0.6106 0.9691 0.196 Uiso 1 1 d R
C46 C -0.0496(4) 0.7614(5) 0.97608(17) 0.198(18) Uani 1 1 d RU
H46 H -0.1040 0.7608 0.9694 0.237 Uiso 1 1 d R
C47 C -0.0123(4) 0.8522(5) 0.98620(17) 0.23(3) Uani 1 1 d RU
H47 H -0.0417 0.9124 0.9863 0.279 Uiso 1 1 d R
C48 C 0.0689(4) 0.8530(5) 0.99614(17) 0.119(8) Uani 1 1 d R
H48 H 0.0939 0.9137 1.0029 0.143 Uiso 1 1 d R
N17 N 0.1128(4) 0.7630(5) 0.99596(17) 0.096(5) Uani 1 1 d R
O16 O 0.0251(14) 0.9146(18) 0.5399(7) 0.174(9) Uani 1 1 d .
H11A H 0.0729 0.9248 0.5282 0.209 Uiso 1 1 d R
H11B H -0.0209 0.9186 0.5261 0.209 Uiso 1 1 d R
C9 C 1.120(2) 0.610(3) 0.8449(8) 0.139(9) Uani 1 1 d U
H9 H 1.1737 0.5881 0.8462 0.167 Uiso 1 1 calc R
C8 C 1.069(2) 0.580(3) 0.8685(7) 0.148(11) Uani 1 1 d U
H8 H 1.0770 0.5390 0.8902 0.177 Uiso 1 1 calc R
C7 C 0.999(2) 0.619(2) 0.8559(8) 0.133(11) Uani 1 1 d .
H7 H 0.9483 0.6106 0.8671 0.160 Uiso 1 1 calc R
O6 O 0.480(3) -0.091(3) 0.3439(16) 0.35(3) Uani 1 1 d U
F28 F 0.308(3) 0.045(2) 0.6064(10) 0.364(9) Uani 1 1 d D
F29 F 0.325(3) 0.158(3) 0.5848(9) 0.364(9) Uani 1 1 d D
F27 F 0.240(3) 0.073(3) 0.6323(9) 0.364(9) Uani 1 1 d D
O18 O 0.1537(12) 0.0644(18) 0.5556(7) 0.198(6) Uani 1 1 d D
O17 O 0.171(2) -0.061(2) 0.5683(8) 0.198(6) Uani 1 1 d .
O19 O 0.2748(18) -0.0620(18) 0.5431(12) 0.34(3) Uani 1 1 d D

loop_
_atom_site_aniso_label
_atom_site_aniso_U_11
_atom_site_aniso_U_22
_atom_site_aniso_U_33
_atom_site_aniso_U_23
_atom_site_aniso_U_13
_atom_site_aniso_U_12
Cu1 0.0643(16) 0.0822(15) 0.0807(17) 0.0181(13) 0.0265(13) 0.0064(12)
Cu2 0.0642(15) 0.0874(16) 0.0655(14) 0.0048(13) 0.0063(12) 0.0110(12)
Cu3 0.0616(13) 0.0592(12) 0.0784(15) 0.0172(12) 0.0176(13) 0.0048(10)
Cu4 0.0665(16) 0.0936(17) 0.0688(15) 0.0306(14) 0.0181(13) 0.0124(13)
Cu5 0.0664(14) 0.0525(11) 0.0734(14) 0.0180(11) 0.0161(12) 0.0053(10)
Cu6 0.0558(13) 0.0826(15) 0.0708(14) 0.0131(12) 0.0079(12) 0.0113(11)
N1 0.050(9) 0.065(9) 0.113(13) 0.042(9) 0.029(9) 0.001(7)
N2 0.060(9) 0.062(9) 0.089(12) 0.001(8) -0.016(9) -0.010(8)
N3 0.065(11) 0.089(11) 0.076(11) 0.019(9) 0.009(9) 0.008(9)
N4 0.071(11) 0.066(9) 0.089(11) 0.008(10) 0.030(10) -0.002(8)
N5 0.082(13) 0.133(15) 0.054(10) 0.047(10) 0.007(9) 0.042(11)
N6 0.105(15) 0.082(11) 0.060(10) 0.019(9) 0.016(10) 0.008(10)
N7 0.071(11) 0.057(10) 0.097(13) 0.026(9) 0.031(10) 0.008(8)
N10 0.083(13) 0.077(11) 0.084(12) 0.026(9) 0.011(10) 0.005(9)
N11 0.084(12) 0.074(10) 0.094(13) 0.015(9) 0.039(10) 0.016(9)
N12 0.085(11) 0.038(7) 0.063(10) 0.004(7) 0.013(9) 0.000(7)
N13 0.069(11) 0.072(10) 0.074(10) -0.006(9) 0.022(10) -0.005(8)
N14 0.123(17) 0.051(8) 0.049(9) 0.009(7) 0.008(10) 0.028(9)
N15 0.078(13) 0.093(12) 0.074(12) 0.041(9) 0.047(10) 0.024(10)
N16 0.086(12) 0.073(11) 0.045(9) 0.012(8) 0.003(8) 0.013(9)
C1 0.071(16) 0.061(13) 0.18(3) 0.038(15) -0.025(18) -0.025(11)
C2 0.086(19) 0.096(18) 0.13(2) 0.013(16) 0.047(16) 0.001(14)
C3 0.059(16) 0.12(2) 0.16(2) 0.01(2) 0.046(15) 0.008(14)
C4 0.096(17) 0.083(15) 0.118(17) 0.020(12) 0.052(16) 0.025(13)
C5 0.091(17) 0.106(17) 0.116(17) 0.014(13) 0.066(16) 0.032(14)
C6 0.075(15) 0.114(18) 0.119(19) 0.049(16) 0.032(15) 0.022(14)
C10 0.081(15) 0.072(13) 0.098(18) 0.022(12) -0.009(13) -0.008(11)
C11 0.12(2) 0.073(14) 0.113(19) 0.021(14) -0.001(15) -0.027(14)
C12 0.084(15) 0.091(15) 0.099(17) 0.044(13) -0.031(13) -0.036(12)
C13 0.075(14) 0.073(12) 0.047(11) 0.014(10) 0.003(10) -0.012(10)
C14 0.100(18) 0.083(15) 0.080(14) 0.042(12) -0.011(13) 0.007(13)
C30 0.073(16) 0.109(17) 0.118(19) 0.064(16) -0.006(15) 0.015(13)
C31 0.059(16) 0.23(3) 0.17(3) 0.15(3) -0.008(16) -0.001(17)
C32 0.048(13) 0.13(2) 0.13(2) 0.028(17) 0.016(13) 0.004(12)
C33 0.046(12) 0.092(14) 0.090(16) -0.019(12) 0.016(11) 0.003(10)
C34 0.089(13) 0.093(15) 0.043(11) -0.015(10) 0.016(11) -0.030(11)
C35 0.112(13) 0.051(10) 0.052(11) 0.001(9) 0.015(12) -0.016(10)
C36 0.14(2) 0.12(2) 0.090(18) 0.016(15) 0.031(15) 0.021(17)
C37 0.19(3) 0.14(2) 0.10(2) 0.058(18) 0.01(2) 0.06(2)
C38 0.078(15) 0.088(14) 0.081(15) 0.019(12) 0.014(13) 0.029(12)
C39 0.100(16) 0.080(14) 0.055(11) 0.011(10) 0.002(10) -0.040(12)
C40 0.18(3) 0.046(12) 0.11(2) 0.012(12) -0.030(18) 0.006(14)
C41 0.090(15) 0.076(14) 0.042(11) 0.013(9) 0.020(10) 0.014(10)
C42 0.13(2) 0.046(12) 0.125(19) 0.047(13) -0.022(16) 0.014(12)
C43 0.095(16) 0.062(13) 0.097(17) -0.027(12) 0.019(13) -0.010(11)
O1 0.088(10) 0.048(6) 0.059(7) -0.002(5) 0.010(7) -0.002(6)
O2 0.045(6) 0.056(6) 0.060(6) 0.023(5) 0.003(5) -0.005(5)
S1 0.132(6) 0.091(4) 0.105(5) -0.011(4) -0.008(4) 0.018(4)
O3 0.143(17) 0.21(2) 0.146(16) -0.056(15) -0.040(14) 0.093(16)
O4 0.26(3) 0.073(11) 0.17(2) -0.032(12) 0.021(18) 0.028(13)
O5 0.122(12) 0.090(10) 0.066(9) -0.024(7) -0.013(8) 0.017(8)
C49 0.780 0.837 0.215 0.110 0.099 -0.400
F1 0.64(3) 0.243(12) 0.211(10) -0.055(9) 0.071(13) -0.147(16)
F2 0.64(3) 0.243(12) 0.211(10) -0.055(9) 0.071(13) -0.147(16)
F3 0.35(4) 0.152(19) 0.37(4) 0.08(2) 0.17(3) 0.034(19)
S2 0.152(7) 0.121(5) 0.074(4) -0.020(4) -0.005(4) -0.047(5)
O7 0.34(4) 0.17(2) 0.127(17) -0.043(15) 0.07(2) -0.10(2)
O8 0.268(19) 0.149(10) 0.176(12) -0.048(11) -0.034(12) 0.036(12)
C50 0.780 0.837 0.215 0.110 0.099 -0.400
F4 0.41(5) 0.27(3) 0.37(4) 0.01(3) 0.28(4) -0.02(3)
F5 0.64(3) 0.243(12) 0.211(10) -0.055(9) 0.071(13) -0.147(16)
F6 0.427 0.961 0.346 -0.400 -0.309 0.421
S3 0.125(6) 0.110(5) 0.192(9) -0.041(6) -0.034(6) -0.001(5)
C54 0.780 0.837 0.215 0.110 0.099 -0.400
S4 0.284(13) 0.124(6) 0.089(5) 0.006(5) -0.013(6) -0.105(8)
O12 0.30(3) 0.128(15) 0.26(3) -0.121(18) -0.21(3) 0.104(18)
O13 0.22(3) 0.141(19) 0.20(2) 0.066(17) 0.04(2) -0.009(16)
O14 0.39(4) 0.33(4) 0.23(3) 0.17(3) 0.03(3) 0.06(4)
C52 0.780 0.837 0.215 0.110 0.099 -0.400
F10 0.64(3) 0.243(12) 0.211(10) -0.055(9) 0.071(13) -0.147(16)
F11 0.64(3) 0.243(12) 0.211(10) -0.055(9) 0.071(13) -0.147(16)
F12 0.38(5) 0.133(18) 0.72(9) 0.04(3) 0.38(6) -0.01(2)
N8 0.080(13) 0.150(17) 0.126(15) -0.006(14) 0.018(12) 0.049(12)
C15 0.090(18) 0.17(2) 0.13(2) 0.032(19) 0.008(16) 0.009(17)
C16 0.15(3) 0.17(3) 0.26(5) -0.01(3) -0.05(3) 0.10(3)
C17 0.10(3) 0.46(10) 0.69(15) -0.38(11) 0.01(6) 0.02(5)
C18 0.13(3) 0.53(10) 0.42(8) -0.35(8) -0.13(4) 0.16(5)
C19 0.13(2) 0.21(3) 0.19(3) -0.14(2) -0.07(2) 0.04(2)
N9 0.085(13) 0.097(13) 0.121(16) 0.015(11) 0.063(12) 0.027(10)
C20 0.097(18) 0.16(2) 0.061(13) 0.004(14) 0.021(13) -0.020(16)
C21 0.111(19) 0.110(17) 0.072(14) -0.018(13) 0.037(14) -0.041(14)
C22 0.068(15) 0.123(18) 0.087(16) 0.047(14) 0.005(13) -0.020(13)
C23 0.086(17) 0.15(2) 0.040(11) -0.006(12) 0.024(11) -0.013(14)
C24 0.125(19) 0.13(2) 0.13(2) 0.008(17) 0.070(18) 0.022(16)
N18 0.059(12) 0.146(18) 0.117(15) 0.049(13) 0.024(11) -0.024(11)
C25 0.080(17) 0.108(18) 0.109(19) 0.002(15) 0.049(15) 0.006(13)
C26 0.065(14) 0.113(17) 0.13(2) 0.019(16) 0.044(15) 0.015(11)
C27 0.085(15) 0.093(14) 0.089(14) 0.032(10) 0.062(13) 0.027(10)
C28 0.11(2) 0.15(2) 0.093(17) -0.015(14) 0.049(15) -0.063(18)
C29 0.12(2) 0.18(3) 0.086(16) -0.023(17) 0.050(16) 0.016(18)
C44 0.13(3) 0.14(2) 0.11(2) -0.019(17) 0.036(18) -0.013(19)
C45 0.07(2) 0.20(3) 0.22(3) -0.06(3) 0.04(2) -0.019(18)
C46 0.19(5) 0.20(3) 0.20(4) 0.00(3) 0.07(3) 0.02(2)
C47 0.057(19) 0.27(4) 0.37(6) -0.10(5) -0.05(3) 0.07(2)
C48 0.13(2) 0.110(19) 0.12(2) 0.011(17) -0.018(17) 0.007(17)
N17 0.081(13) 0.116(15) 0.091(13) -0.006(12) -0.006(11) 0.025(11)
O16 0.150(19) 0.19(2) 0.18(2) -0.003(18) -0.018(17) 0.025(16)
C9 0.14(2) 0.21(2) 0.071(15) 0.023(17) 0.013(15) 0.052(19)
C8 0.17(3) 0.21(3) 0.064(15) 0.046(17) 0.007(16) 0.12(2)
C7 0.15(3) 0.13(2) 0.12(2) 0.079(19) 0.07(2) 0.007(19)
O6 0.33(5) 0.24(3) 0.48(6) -0.17(4) -0.21(4) 0.19(3)
F28 0.64(3) 0.243(12) 0.211(10) -0.055(9) 0.071(13) -0.147(16)
F29 0.64(3) 0.243(12) 0.211(10) -0.055(9) 0.071(13) -0.147(16)
F27 0.64(3) 0.243(12) 0.211(10) -0.055(9) 0.071(13) -0.147(16)
O18 0.268(19) 0.149(10) 0.176(12) -0.048(11) -0.034(12) 0.036(12)
O17 0.268(19) 0.149(10) 0.176(12) -0.048(11) -0.034(12) 0.036(12)
O19 0.29(4) 0.139(18) 0.60(7) -0.22(3) -0.25(4) 0.15(2)

loop_
_atom_type_symbol
_atom_type_description
_atom_type_scat_dispersion_real
_atom_type_scat_dispersion_imag
_atom_type_scat_source
C C 0.0033 0.0016 'International Tables Vol C Tables 4.2.6.8 and 6.1.1.4'
H H 0.0000 0.0000 'International Tables Vol C Tables 4.2.6.8 and 6.1.1.4'
N N 0.0061 0.0033 'International Tables Vol C Tables 4.2.6.8 and 6.1.1.4'
F F 0.0171 0.0103 'International Tables Vol C Tables 4.2.6.8 and 6.1.1.4'
S S 0.1246 0.1234 'International Tables Vol C Tables 4.2.6.8 and 6.1.1.4'
Cu Cu 0.3201 1.2651 'International Tables Vol C Tables 4.2.6.8 and 6.1.1.4'
O O 0.0106 0.0060 'International Tables Vol C Tables 4.2.6.8 and 6.1.1.4'

loop_
_geom_angle_atom_site_label_1
_geom_angle_atom_site_label_2
_geom_angle_atom_site_label_3
_geom_angle
_geom_angle_site_symmetry_3
N1 Cu1 N9 90.6(5) .
N1 Cu1 O1 90.0(6) .
N9 Cu1 O1 177.0(4) .
N1 Cu1 N6 171.1(8) .
N9 Cu1 N6 90.9(6) .
O1 Cu1 N6 89.0(6) .
N5 Cu2 N4 173.1(8) .
N5 Cu2 O1 89.9(6) .
N4 Cu2 O1 85.6(6) .
N5 Cu2 N8 90.9(9) .
N4 Cu2 N8 94.3(8) .
O1 Cu2 N8 171.0(7) .
N3 Cu3 N2 168.1(7) .
N3 Cu3 O1 87.1(6) .
N2 Cu3 O1 88.6(6) .
N3 Cu3 N7 91.8(7) .
N2 Cu3 N7 93.0(6) .
O1 Cu3 N7 177.2(7) .
N15 Cu4 N10 171.7(8) .
N15 Cu4 O2 88.2(6) .
N10 Cu4 O2 89.4(6) .
N15 Cu4 N18 92.9(5) .
N10 Cu4 N18 89.0(5) .
O2 Cu4 N18 176.3(4) .
N11 Cu5 N12 175.0(7) .
N11 Cu5 O2 90.4(6) .
N12 Cu5 O2 88.5(5) .
N11 Cu5 N16 88.6(7) .
N12 Cu5 N16 92.7(6) .
O2 Cu5 N16 178.3(6) .
N14 Cu6 N13 173.8(7) .
N14 Cu6 O2 88.7(6) .
N13 Cu6 O2 86.0(6) .
N14 Cu6 N17 95.5(6) .
N13 Cu6 N17 89.8(5) .
O2 Cu6 N17 175.7(3) .
C3 N1 N2 106.5(17) .
C3 N1 Cu1 133.4(16) .
N2 N1 Cu1 120.1(12) .
C1 N2 N1 103.5(17) .
C1 N2 Cu3 134.1(16) .
N1 N2 Cu3 122.1(12) .
C6 N3 N4 102.9(16) .
C6 N3 Cu3 135.0(15) .
N4 N3 Cu3 122.1(13) .
C4 N4 N3 111.1(17) .
C4 N4 Cu2 130.8(16) .
N3 N4 Cu2 117.4(12) .
C9 N5 N6 99(2) .
C9 N5 Cu2 135.4(19) .
N6 N5 Cu2 123.0(12) .
C7 N6 N5 111(2) .
C7 N6 Cu1 131(2) .
N5 N6 Cu1 116.9(12) .
C10 N7 C11 118.3(17) .
C10 N7 Cu3 123.8(15) .
C11 N7 Cu3 116.9(16) .
N11 N10 C32 109.2(17) .
N11 N10 Cu4 121.5(14) .
C32 N10 Cu4 129.1(14) .
N10 N11 C30 109.4(17) .
N10 N11 Cu5 119.9(14) .
C30 N11 Cu5 130.5(15) .
C35 N12 N13 111.0(17) .
C35 N12 Cu5 130.5(15) .
N13 N12 Cu5 118.3(11) .
N12 N13 C33 103.2(16) .
N12 N13 Cu6 121.6(12) .
C33 N13 Cu6 135.0(16) .
C38 N14 N15 109.5(17) .
C38 N14 Cu6 131.7(17) .
N15 N14 Cu6 118.7(12) .
N14 N15 C36 103(2) .
N14 N15 Cu4 124.6(11) .
C36 N15 Cu4 130.4(17) .
C43 N16 C39 116.7(17) .
C43 N16 Cu5 122.2(15) .
C39 N16 Cu5 120.7(13) .
C2 C1 N2 116(2) .
C1 C2 C3 103(2) .
N1 C3 C2 111(2) .
C5 C4 N4 109(2) .
C4 C5 C6 108(2) .
N3 C6 C5 109(2) .
N7 C10 C14 120(2) .
N7 C11 C12 120(2) .
C13 C12 C11 122(2) .
C12 C13 C14 117.8(19) .
C12 C13 C41 121.6(19) 4_664
C14 C13 C41 120.5(16) 4_664
C13 C14 C10 121.9(19) .
C31 C30 N11 111(2) .
C30 C31 C32 106(2) .
N10 C32 C31 104.2(18) .
C34 C33 N13 113(2) .
C33 C34 C35 102.7(18) .
N12 C35 C34 110.2(19) .
N15 C36 C37 112(3) .
C38 C37 C36 99(2) .
N14 C38 C37 116(2) .
N16 C39 C40 120.6(19) .
C41 C40 C39 123(2) .
C40 C41 C42 115.8(19) .
C40 C41 C13 121(2) 4_645
C42 C41 C13 122.7(17) 4_645
C41 C42 C43 116(2) .
N16 C43 C42 126.8(19) .
Cu1 O1 Cu2 115.3(6) .
Cu1 O1 Cu3 113.8(6) .
Cu2 O1 Cu3 109.4(6) .
Cu5 O2 Cu4 113.6(5) .
Cu5 O2 Cu6 110.6(5) .
Cu4 O2 Cu6 114.3(5) .
O4 S1 O5 119.7(12) .
O4 S1 O3 111.4(15) .
O5 S1 O3 111.3(11) .
O4 S1 C49 112(2) .
O5 S1 C49 92.5(18) .
O3 S1 C49 108(2) .
F1 C49 F2 118(3) .
F1 C49 F3 96(3) .
F2 C49 F3 76(2) .
F1 C49 S1 112(3) .
F2 C49 S1 128(3) .
F3 C49 S1 113(3) .
O8 S2 C50 128(2) .
O8 S2 O7 112.8(18) .
C50 S2 O7 107(2) .
O8 S2 O6 111.1(18) .
C50 S2 O6 80(3) .
O7 S2 O6 113(2) .
S2 C50 F5 119(3) .
S2 C50 F6 121(5) .
F5 C50 F6 119(6) .
S2 C50 F4 98(4) .
F5 C50 F4 80(4) .
F6 C50 F4 103(4) .
O19 S3 O18 138.6(16) .
O19 S3 O17 83.8(19) .
O18 S3 O17 72.5(15) .
O19 S3 C54 136.3(19) .
O18 S3 C54 85.0(17) .
O17 S3 C54 116.7(18) .
F28 C54 F27 65(3) .
F28 C54 F29 74(3) .
F27 C54 F29 118(3) .
F28 C54 S3 83(2) .
F27 C54 S3 112(2) .
F29 C54 S3 106(2) .
O12 S4 O14 123(2) .
O12 S4 O13 114.9(17) .
O14 S4 O13 121(2) .
O12 S4 C52 114(4) .
O14 S4 C52 64(3) .
O13 S4 C52 102(5) .
F10 C52 F12 118(9) .
F10 C52 F11 111(7) .
F12 C52 F11 110(9) .
F10 C52 S4 132(10) .
F12 C52 S4 87.4(19) .
F11 C52 S4 93(6) .
C19 N8 C15 119.1(15) .
C19 N8 Cu2 122.9(12) .
C15 N8 Cu2 117.9(15) .
C16 C15 N8 119.3(10) .
C17 C16 C15 120.0 .
C16 C17 C18 120.0 .
C17 C18 C19 120.0 .
N8 C19 C18 120.9(8) .
C24 N9 C20 119.5 .
C24 N9 Cu1 120.3(2) .
C20 N9 Cu1 119.8(2) .
N9 C20 C21 122.7 .
C22 C21 C20 117.2 .
C21 C22 C23 120.8 .
C21 C22 C27 116.2 .
C23 C22 C27 122.8 .
C22 C23 C24 120.3 .
N9 C24 C23 118.7 .
C29 N18 C25 118.8 .
C29 N18 Cu4 120.4(2) .
C25 N18 Cu4 120.4(2) .
C26 C25 N18 116.4 .
C27 C26 C25 129.1 .
C26 C27 C28 114.6 .
C26 C27 C22 127.8 .
C28 C27 C22 117.5 .
C27 C28 C29 118.0 .
N18 C29 C28 121.8 .
N17 C44 C45 120.0 .
C46 C45 C44 120.0 .
C45 C46 C47 120.0 .
C46 C47 C48 120.0 .
N17 C48 C47 120.0 .
C44 N17 C48 120.0 .
C44 N17 Cu6 118.10(19) .
C48 N17 Cu6 121.73(19) .
C8 C9 N5 117(3) .
C9 C8 C7 105(2) .
N6 C7 C8 107(3) .

loop_
_geom_bond_atom_site_label_1
_geom_bond_atom_site_label_2
_geom_bond_distance
_geom_bond_site_symmetry_2
Cu1 N1 1.891(15) .
Cu1 N9 1.967(6) .
Cu1 O1 1.980(12) .
Cu1 N6 1.992(18) .
Cu2 N5 1.911(17) .
Cu2 N4 1.957(17) .
Cu2 O1 1.990(13) .
Cu2 N8 2.01(2) .
Cu3 N3 1.874(17) .
Cu3 N2 1.901(16) .
Cu3 O1 1.992(11) .
Cu3 N7 2.009(14) .
Cu4 N15 1.863(18) .
Cu4 N10 1.946(16) .
Cu4 O2 1.995(11) .
Cu4 N18 2.034(6) .
Cu5 N11 1.961(17) .
Cu5 N12 1.962(16) .
Cu5 O2 1.986(10) .
Cu5 N16 2.016(15) .
Cu6 N14 1.954(16) .
Cu6 N13 1.960(17) .
Cu6 O2 2.013(11) .
Cu6 N17 2.067(7) .
N1 C3 1.34(3) .
N1 N2 1.37(2) .
N2 C1 1.36(2) .
N3 C6 1.34(3) .
N3 N4 1.34(2) .
N4 C4 1.32(3) .
N5 C9 1.32(3) .
N5 N6 1.36(2) .
N6 C7 1.31(2) .
N7 C10 1.33(3) .
N7 C11 1.36(3) .
N10 N11 1.33(2) .
N10 C32 1.38(2) .
N11 C30 1.35(2) .
N12 C35 1.30(2) .
N12 N13 1.33(2) .
N13 C33 1.38(2) .
N14 C38 1.30(2) .
N14 N15 1.34(2) .
N15 C36 1.39(3) .
N16 C43 1.29(3) .
N16 C39 1.32(2) .
C1 C2 1.25(3) .
C2 C3 1.38(3) .
C4 C5 1.24(3) .
C5 C6 1.38(3) .
C10 C14 1.45(3) .
C11 C12 1.43(3) .
C12 C13 1.32(3) .
C13 C14 1.33(3) .
C13 C41 1.45(3) 4_664
C30 C31 1.31(3) .
C31 C32 1.49(3) .
C33 C34 1.32(3) .
C34 C35 1.38(3) .
C36 C37 1.43(4) .
C37 C38 1.33(3) .
C39 C40 1.40(3) .
C40 C41 1.35(3) .
C41 C42 1.41(3) .
C41 C13 1.45(3) 4_645
C42 C43 1.40(3) .
S1 O4 1.408(16) .
S1 O5 1.436(14) .
S1 O3 1.462(19) .
S1 C49 1.53(2) .
C49 F1 1.40(2) .
C49 F2 1.40(2) .
C49 F3 1.40(2) .
S2 O8 1.27(2) .
S2 C50 1.34(5) .
S2 O7 1.58(3) .
S2 O6 1.71(3) .
C50 F5 1.35(2) .
C50 F6 1.36(2) .
C50 F4 1.36(2) .
S3 O19 1.390(16) .
S3 O18 1.434(13) .
S3 O17 1.49(3) .
S3 C54 1.77(2) .
C54 F28 1.37(2) .
C54 F27 1.41(2) .
C54 F29 1.44(2) .
S4 O12 1.22(2) .
S4 O14 1.508(19) .
S4 O13 1.56(2) .
S4 C52 1.81(2) .
C52 F10 1.03(9) .
C52 F12 1.35(2) .
C52 F11 1.39(14) .
N8 C19 1.36(3) .
N8 C15 1.43(2) .
C15 C16 1.3902 .
C16 C17 1.3900 .
C17 C18 1.3900 .
C18 C19 1.3903 .
N9 C24 1.3392 .
N9 C20 1.4105 .
C20 C21 1.4160 .
C21 C22 1.3710 .
C22 C23 1.3862 .
C22 C27 1.5373 .
C23 C24 1.4535 .
N18 C29 1.2457 .
N18 C25 1.4055 .
C25 C26 1.3035 .
C26 C27 1.2834 .
C27 C28 1.3679 .
C28 C29 1.4539 .
C44 N17 1.3900 .
C44 C45 1.3900 .
C45 C46 1.3899 .
C46 C47 1.3900 .
C47 C48 1.3901 .
C48 N17 1.3901 .
C9 C8 1.25(4) .
C8 C7 1.34(4) .
